data_4103209
loop_
_publ_author_name
'Charlene Tsay'
'Neal P. Mankad'
'Jonas C. Peters'

_publ_section_title
;
 Four-Coordinate, trigonal Pyramidal Pt(II) and Pd(II) Complexes
;
_journal_name_full 'Journal of the American Chemical Society'
_journal_page_first 13975
_journal_page_last 13977
_journal_paper_doi 10.1021/ja105284p
_journal_volume 132
_journal_year 2010
_chemical_formula_sum 'C70 H69 B F24 N P3 Pt Si'
_chemical_formula_weight 1707.16
_chemical_name_common {[SiP(iPr)3]Pt-NCMe}{BArF}
_chemical_name_systematic
; 
 ? 
;
_space_group_IT_number 14
_symmetry_cell_setting monoclinic
_symmetry_space_group_name_Hall '-P 2ybc'
_symmetry_space_group_name_H-M 'P 1 21/c 1'
_atom_sites_solution_hydrogens geom
_atom_sites_solution_primary direct
_atom_sites_solution_secondary difmap
_audit_creation_method SHELXL-97
_cell_angle_alpha 90.00
_cell_angle_beta 96.574(2)
_cell_angle_gamma 90.00
_cell_formula_units_Z 4
_cell_length_a 12.8547(12)
_cell_length_b 14.9356(13)
_cell_length_c 38.282(4)
_cell_measurement_reflns_used 9705
_cell_measurement_temperature 100(2)
_cell_measurement_theta_max 30.84
_cell_measurement_theta_min 2.53
_cell_volume 7301.5(12)
_computing_cell_refinement 'Bruker SAINT'
_computing_data_collection 'Bruker APEX2'
_computing_data_reduction 'Bruker SAINT'
_computing_molecular_graphics 'Bruker SHELXTL'
_computing_publication_material 'Bruker SHELXTL'
_computing_structure_refinement 'SHELXL-97 (Sheldrick, 2008)'
_computing_structure_solution 'SHELXS-97 (Sheldrick, 2008)'
_diffrn_ambient_temperature 100(2)
_diffrn_detector_area_resol_mean 8.3
_diffrn_measured_fraction_theta_full 0.999
_diffrn_measured_fraction_theta_max 0.999
_diffrn_measurement_device_type 'Bruker APEX-II CCD'
_diffrn_measurement_method '\f and \w scans'
_diffrn_radiation_monochromator graphite
_diffrn_radiation_source 'fine-focus sealed tube'
_diffrn_radiation_type MoK\a
_diffrn_radiation_wavelength 0.71073
_diffrn_reflns_av_R_equivalents 0.0612
_diffrn_reflns_av_sigmaI/netI 0.0365
_diffrn_reflns_limit_h_max 17
_diffrn_reflns_limit_h_min -17
_diffrn_reflns_limit_k_max 20
_diffrn_reflns_limit_k_min -20
_diffrn_reflns_limit_l_max 53
_diffrn_reflns_limit_l_min -52
_diffrn_reflns_number 161763
_diffrn_reflns_theta_full 29.57
_diffrn_reflns_theta_max 29.57
_diffrn_reflns_theta_min 1.07
_exptl_absorpt_coefficient_mu 2.106
_exptl_absorpt_correction_T_max 0.6780
_exptl_absorpt_correction_T_min 0.4190
_exptl_absorpt_correction_type multi-scan
_exptl_absorpt_process_details 'SADABS (Sheldrick, 2008)'
_exptl_crystal_colour colourless
_exptl_crystal_density_diffrn 1.553
_exptl_crystal_density_meas ?
_exptl_crystal_density_method 'not measured'
_exptl_crystal_description block
_exptl_crystal_F_000 3416
_exptl_crystal_size_max 0.50
_exptl_crystal_size_mid 0.50
_exptl_crystal_size_min 0.20
_refine_diff_density_max 1.373
_refine_diff_density_min -0.820
_refine_diff_density_rms 0.102
_refine_ls_extinction_method none
_refine_ls_goodness_of_fit_ref 1.060
_refine_ls_hydrogen_treatment constr
_refine_ls_matrix_type full
_refine_ls_number_parameters 963
_refine_ls_number_reflns 20461
_refine_ls_number_restraints 759
_refine_ls_restrained_S_all 1.080
_refine_ls_R_factor_all 0.0474
_refine_ls_R_factor_gt 0.0341
_refine_ls_shift/su_max 0.002
_refine_ls_shift/su_mean 0.000
_refine_ls_structure_factor_coef Fsqd
_refine_ls_weighting_details 'calc w=1/[\s^2^(Fo^2^)+(0.0210P)^2^+14.6995P] where P=(Fo^2^+2Fc^2^)/3'
_refine_ls_weighting_scheme calc
_refine_ls_wR_factor_gt 0.0706
_refine_ls_wR_factor_ref 0.0762
_reflns_number_gt 16860
_reflns_number_total 20461
_reflns_threshold_expression >2sigma(I)
_cod_data_source_file ja105284p_si_003_09.cif
_cod_data_source_block 09111
_cod_depositor_comments
;
The following automatic conversions were performed:

'_exptl_crystal_density_meas' value 'not measured' was changed to '?'
- the value is perceived as not measured.

Automatic conversion script
Id: cif_fix_values 3008 2015-01-20 13:52:24Z robertas 
;
_cod_original_cell_volume 7301.5(11)
_cod_database_code 4103209

loop_
_symmetry_equiv_pos_as_xyz
'x, y, z'
'-x, y+1/2, -z+1/2'
'-x, -y, -z'
'x, -y-1/2, z-1/2'

loop_
_atom_site_label
_atom_site_type_symbol
_atom_site_fract_x
_atom_site_fract_y
_atom_site_fract_z
_atom_site_U_iso_or_equiv
_atom_site_adp_type
_atom_site_occupancy
_atom_site_symmetry_multiplicity
_atom_site_calc_flag
_atom_site_refinement_flags
_atom_site_disorder_assembly
_atom_site_disorder_group
Pt1 Pt 0.839546(8) 0.129228(7) 0.132264(3) 0.01539(3) Uani 1 1 d . . .
Si1 Si 0.70302(6) 0.12979(5) 0.088452(19) 0.01578(14) Uani 1 1 d . . .
P1 P 0.93185(5) 0.19379(5) 0.087846(19) 0.01587(13) Uani 1 1 d . . .
C11 C 0.8348(2) 0.24474(18) 0.05491(7) 0.0183(5) Uani 1 1 d . . .
C12 C 0.8591(2) 0.3120(2) 0.03157(8) 0.0234(6) Uani 1 1 d . . .
H12 H 0.9290 0.3330 0.0321 0.028 Uiso 1 1 calc R . .
C13 C 0.7805(3) 0.3478(2) 0.00764(8) 0.0266(6) Uani 1 1 d . . .
H13 H 0.7969 0.3943 -0.0078 0.032 Uiso 1 1 calc R . .
C14 C 0.6791(2) 0.3167(2) 0.00600(8) 0.0252(6) Uani 1 1 d . . .
H14 H 0.6263 0.3410 -0.0107 0.030 Uiso 1 1 calc R . .
C15 C 0.6542(2) 0.24948(19) 0.02887(8) 0.0216(6) Uani 1 1 d . . .
H15 H 0.5844 0.2279 0.0275 0.026 Uiso 1 1 calc R . .
C16 C 0.7313(2) 0.21319(18) 0.05388(7) 0.0182(5) Uani 1 1 d . . .
C111 C 1.0078(2) 0.11848(19) 0.06102(8) 0.0204(5) Uani 1 1 d . . .
H111 H 1.0576 0.0838 0.0779 0.024 Uiso 1 1 calc R . .
C112 C 1.0734(3) 0.1652(2) 0.03537(9) 0.0297(7) Uani 1 1 d . . .
H11A H 1.1101 0.1201 0.0228 0.045 Uiso 1 1 calc R . .
H11B H 1.1246 0.2048 0.0485 0.045 Uiso 1 1 calc R . .
H11C H 1.0273 0.2004 0.0184 0.045 Uiso 1 1 calc R . .
C113 C 0.9354(2) 0.0504(2) 0.04072(8) 0.0248(6) Uani 1 1 d . . .
H11D H 0.8917 0.0808 0.0217 0.037 Uiso 1 1 calc R . .
H11E H 0.8905 0.0225 0.0567 0.037 Uiso 1 1 calc R . .
H11F H 0.9775 0.0042 0.0308 0.037 Uiso 1 1 calc R . .
C121 C 1.0283(2) 0.28455(19) 0.10044(8) 0.0201(6) Uani 1 1 d . . .
H121 H 1.0527 0.3080 0.0783 0.024 Uiso 1 1 calc R . .
C122 C 0.9809(3) 0.3629(2) 0.11872(10) 0.0328(7) Uani 1 1 d . . .
H12A H 0.9574 0.3422 0.1408 0.049 Uiso 1 1 calc R . .
H12B H 0.9211 0.3869 0.1034 0.049 Uiso 1 1 calc R . .
H12C H 1.0338 0.4098 0.1237 0.049 Uiso 1 1 calc R . .
C123 C 1.1245(2) 0.2483(2) 0.12347(8) 0.0269(7) Uani 1 1 d . . .
H12D H 1.1786 0.2948 0.1265 0.040 Uiso 1 1 calc R . .
H12E H 1.1518 0.1959 0.1121 0.040 Uiso 1 1 calc R . .
H12F H 1.1046 0.2311 0.1465 0.040 Uiso 1 1 calc R . .
P2 P 0.80637(6) -0.02854(5) 0.13130(2) 0.01897(14) Uani 1 1 d . . .
C21 C 0.7461(2) -0.05570(19) 0.08694(8) 0.0201(6) Uani 1 1 d . . .
C22 C 0.7518(2) -0.13955(19) 0.07095(8) 0.0252(6) Uani 1 1 d . . .
H22 H 0.7887 -0.1870 0.0834 0.030 Uiso 1 1 calc R . .
C23 C 0.7041(3) -0.1541(2) 0.03702(9) 0.0286(7) Uani 1 1 d . . .
H23 H 0.7099 -0.2109 0.0262 0.034 Uiso 1 1 calc R . .
C24 C 0.6481(3) -0.0860(2) 0.01902(9) 0.0287(7) Uani 1 1 d . . .
H24 H 0.6144 -0.0964 -0.0040 0.034 Uiso 1 1 calc R . .
C25 C 0.6410(2) -0.0022(2) 0.03453(8) 0.0230(6) Uani 1 1 d . . .
H25 H 0.6020 0.0440 0.0220 0.028 Uiso 1 1 calc R . .
C26 C 0.6907(2) 0.01460(18) 0.06835(8) 0.0187(5) Uani 1 1 d . . .
C211 C 0.7113(2) -0.0801(2) 0.15906(9) 0.0251(6) Uani 1 1 d . . .
H211 H 0.7361 -0.0655 0.1841 0.030 Uiso 1 1 calc R . .
C212 C 0.6014(2) -0.0406(2) 0.15086(9) 0.0303(7) Uani 1 1 d . . .
H21A H 0.5720 -0.0587 0.1272 0.045 Uiso 1 1 calc R . .
H21B H 0.6054 0.0248 0.1521 0.045 Uiso 1 1 calc R . .
H21C H 0.5566 -0.0627 0.1680 0.045 Uiso 1 1 calc R . .
C213 C 0.7037(3) -0.1826(2) 0.15619(10) 0.0340(8) Uani 1 1 d . . .
H21D H 0.6526 -0.2046 0.1713 0.051 Uiso 1 1 calc R . .
H21E H 0.7724 -0.2091 0.1637 0.051 Uiso 1 1 calc R . .
H21F H 0.6814 -0.1995 0.1317 0.051 Uiso 1 1 calc R . .
C221 C 0.9205(2) -0.1054(2) 0.14053(9) 0.0272(7) Uani 1 1 d . . .
H221 H 0.8960 -0.1671 0.1336 0.033 Uiso 1 1 calc R . .
C222 C 1.0098(3) -0.0821(2) 0.11898(10) 0.0364(8) Uani 1 1 d . . .
H22A H 1.0358 -0.0219 0.1253 0.055 Uiso 1 1 calc R . .
H22B H 0.9841 -0.0839 0.0939 0.055 Uiso 1 1 calc R . .
H22C H 1.0667 -0.1256 0.1240 0.055 Uiso 1 1 calc R . .
C223 C 0.9592(3) -0.1074(2) 0.17989(10) 0.0370(8) Uani 1 1 d . . .
H22D H 1.0182 -0.1491 0.1841 0.055 Uiso 1 1 calc R . .
H22E H 0.9022 -0.1272 0.1930 0.055 Uiso 1 1 calc R . .
H22F H 0.9819 -0.0473 0.1877 0.055 Uiso 1 1 calc R . .
P3 P 0.72632(6) 0.22385(5) 0.161346(19) 0.01866(14) Uani 1 1 d . . .
C31 C 0.5925(2) 0.19631(18) 0.14276(8) 0.0200(6) Uani 1 1 d . . .
C32 C 0.5041(2) 0.2107(2) 0.16048(8) 0.0245(6) Uani 1 1 d . . .
H32 H 0.5118 0.2348 0.1836 0.029 Uiso 1 1 calc R . .
C33 C 0.4050(2) 0.1893(2) 0.14390(9) 0.0277(7) Uani 1 1 d . . .
H33 H 0.3452 0.1982 0.1560 0.033 Uiso 1 1 calc R . .
C34 C 0.3927(2) 0.1553(2) 0.11013(9) 0.0252(6) Uani 1 1 d . . .
H34 H 0.3247 0.1419 0.0989 0.030 Uiso 1 1 calc R . .
C35 C 0.4800(2) 0.14065(19) 0.09256(8) 0.0230(6) Uani 1 1 d . . .
H35 H 0.4711 0.1167 0.0694 0.028 Uiso 1 1 calc R . .
C36 C 0.5809(2) 0.16081(18) 0.10854(8) 0.0186(5) Uani 1 1 d . . .
C311 C 0.7267(2) 0.34840(19) 0.15595(8) 0.0236(6) Uani 1 1 d . . .
H311 H 0.7993 0.3698 0.1639 0.028 Uiso 1 1 calc R . .
C312 C 0.7016(3) 0.3748(2) 0.11718(8) 0.0278(6) Uani 1 1 d . . .
H31A H 0.6287 0.3596 0.1091 0.042 Uiso 1 1 calc R . .
H31B H 0.7481 0.3422 0.1030 0.042 Uiso 1 1 calc R . .
H31C H 0.7121 0.4393 0.1146 0.042 Uiso 1 1 calc R . .
C313 C 0.6518(3) 0.3993(2) 0.17732(10) 0.0345(8) Uani 1 1 d . . .
H31D H 0.6617 0.4639 0.1746 0.052 Uiso 1 1 calc R . .
H31E H 0.6665 0.3831 0.2022 0.052 Uiso 1 1 calc R . .
H31F H 0.5794 0.3834 0.1688 0.052 Uiso 1 1 calc R . .
C321 C 0.7303(3) 0.2124(2) 0.20978(8) 0.0267(6) Uani 1 1 d . . .
H321 H 0.6666 0.2426 0.2170 0.032 Uiso 1 1 calc R . .
C322 C 0.7272(3) 0.1148(2) 0.22099(8) 0.0336(8) Uani 1 1 d . . .
H32A H 0.7889 0.0835 0.2142 0.050 Uiso 1 1 calc R . .
H32B H 0.6636 0.0865 0.2094 0.050 Uiso 1 1 calc R . .
H32C H 0.7270 0.1114 0.2465 0.050 Uiso 1 1 calc R . .
C333 C 0.8270(3) 0.2597(2) 0.22894(9) 0.0330(7) Uani 1 1 d . . .
H33A H 0.8275 0.2521 0.2544 0.049 Uiso 1 1 calc R . .
H33B H 0.8244 0.3236 0.2232 0.049 Uiso 1 1 calc R . .
H33C H 0.8907 0.2333 0.2215 0.049 Uiso 1 1 calc R . .
C1S C 1.0396(2) 0.1303(2) 0.19496(7) 0.0209(5) Uani 1 1 d . . .
C2S C 1.1302(2) 0.1356(2) 0.22150(8) 0.0304(7) Uani 1 1 d . . .
H2S1 H 1.1940 0.1417 0.2099 0.046 Uiso 1 1 calc R . .
H2S2 H 1.1345 0.0809 0.2358 0.046 Uiso 1 1 calc R . .
H2S3 H 1.1231 0.1876 0.2367 0.046 Uiso 1 1 calc R . .
N1S N 0.96994(18) 0.12799(15) 0.17384(6) 0.0183(4) Uani 1 1 d . . .
B1 B 0.2794(2) 0.6205(2) 0.13027(8) 0.0169(6) Uani 1 1 d D . .
C411 C 0.3382(2) 0.56960(17) 0.10018(7) 0.0160(5) Uani 1 1 d D . .
C412 C 0.3018(2) 0.48927(18) 0.08448(7) 0.0178(5) Uani 1 1 d D . .
H412 H 0.2360 0.4665 0.0893 0.021 Uiso 1 1 calc R . .
C413 C 0.3593(2) 0.44152(18) 0.06189(7) 0.0181(5) Uani 1 1 d D . .
C414 C 0.3134(2) 0.35654(19) 0.04590(8) 0.0243(6) Uani 1 1 d D . .
F11 F 0.27282(16) 0.30548(12) 0.06961(5) 0.0350(5) Uani 1 1 d D . .
F12 F 0.2367(2) 0.37188(15) 0.02057(6) 0.0574(7) Uani 1 1 d D . .
F13 F 0.38386(18) 0.30444(14) 0.03233(7) 0.0501(6) Uani 1 1 d D . .
C415 C 0.4561(2) 0.47154(18) 0.05404(7) 0.0194(5) Uani 1 1 d D . .
H415 H 0.4951 0.4389 0.0387 0.023 Uiso 1 1 calc R . .
C416 C 0.4937(2) 0.55089(19) 0.06944(8) 0.0201(6) Uani 1 1 d D . .
C417 C 0.5963(2) 0.5878(2) 0.06105(9) 0.0283(7) Uani 1 1 d D . .
F14 F 0.65674(15) 0.61539(16) 0.08986(6) 0.0461(6) Uani 1 1 d D . .
F15 F 0.65327(18) 0.52898(16) 0.04560(8) 0.0580(7) Uani 1 1 d D . .
F16 F 0.58357(18) 0.65845(18) 0.04010(8) 0.0644(8) Uani 1 1 d D . .
C418 C 0.4363(2) 0.59869(18) 0.09170(7) 0.0189(5) Uani 1 1 d D . .
H418 H 0.4643 0.6531 0.1016 0.023 Uiso 1 1 calc R . .
C421 C 0.3355(2) 0.57701(18) 0.16700(7) 0.0180(5) Uani 1 1 d D A .
C422 C 0.2985(2) 0.49895(18) 0.18167(8) 0.0205(6) Uani 1 1 d D . .
H422 H 0.2356 0.4726 0.1709 0.025 Uiso 1 1 calc R . .
C423 C 0.3504(2) 0.45857(18) 0.21150(8) 0.0223(6) Uani 1 1 d D A .
C424 C 0.3031(3) 0.3777(2) 0.22654(9) 0.0300(7) Uani 1 1 d D . .
F21A F 0.2081(3) 0.39361(19) 0.23547(11) 0.0780(12) Uani 0.918(3) 1 d PD A 1
F22A F 0.2938(3) 0.30921(15) 0.20473(6) 0.0534(8) Uani 0.918(3) 1 d PD A 1
F23A F 0.3567(3) 0.34829(18) 0.25605(7) 0.0654(10) Uani 0.918(3) 1 d PD A 1
F21B F 0.3690(17) 0.3105(19) 0.2265(6) 0.0780(12) Uani 0.082(3) 1 d PD A 2
F22B F 0.2773(17) 0.3798(17) 0.2557(6) 0.0534(8) Uani 0.082(3) 1 d PD A 2
F23B F 0.2110(18) 0.3524(17) 0.2072(5) 0.0654(10) Uani 0.082(3) 1 d PD A 2
C425 C 0.4435(2) 0.49357(19) 0.22774(8) 0.0233(6) Uani 1 1 d D . .
H425 H 0.4792 0.4661 0.2481 0.028 Uiso 1 1 calc R A .
C426 C 0.4831(2) 0.57017(19) 0.21328(7) 0.0205(6) Uani 1 1 d D A .
C427 C 0.5827(2) 0.6097(2) 0.23111(8) 0.0257(6) Uani 1 1 d D . .
F24 F 0.56901(17) 0.64863(15) 0.26176(6) 0.0435(5) Uani 1 1 d D A .
F25 F 0.65796(15) 0.54810(13) 0.23902(5) 0.0340(4) Uani 1 1 d D A .
F26 F 0.62502(17) 0.67038(15) 0.21145(6) 0.0433(6) Uani 1 1 d D A .
C428 C 0.4301(2) 0.61073(19) 0.18387(7) 0.0199(6) Uani 1 1 d D . .
H428 H 0.4590 0.6632 0.1748 0.024 Uiso 1 1 calc R A .
C431 C 0.1520(2) 0.60745(18) 0.12522(7) 0.0181(5) Uani 1 1 d D B .
C432 C 0.0918(2) 0.60469(18) 0.15356(8) 0.0208(6) Uani 1 1 d D . .
H432 H 0.1267 0.6039 0.1768 0.025 Uiso 1 1 calc R . .
C433 C -0.0175(2) 0.60300(19) 0.14876(8) 0.0227(6) Uani 1 1 d D B .
C434 C -0.0752(3) 0.5979(2) 0.18052(9) 0.0301(7) Uani 1 1 d D . .
F31A F -0.0516(2) 0.52618(19) 0.19961(8) 0.0641(10) Uani 0.943(3) 1 d PD B 1
F32A F -0.0576(3) 0.66926(19) 0.20096(8) 0.0665(10) Uani 0.943(3) 1 d PD B 1
F33A F -0.17893(19) 0.5961(2) 0.17267(7) 0.0597(9) Uani 0.943(3) 1 d PD B 1
F31B F -0.143(2) 0.6616(16) 0.1873(9) 0.0641(10) Uani 0.057(3) 1 d PD B 2
F32B F -0.133(2) 0.5271(15) 0.1812(9) 0.0665(10) Uani 0.057(3) 1 d PD B 2
F33B F -0.010(2) 0.5983(15) 0.2114(9) 0.0597(9) Uani 0.057(3) 1 d PD B 2
C435 C -0.0716(2) 0.6049(2) 0.11522(8) 0.0244(6) Uani 1 1 d D . .
H435 H -0.1460 0.6037 0.1118 0.029 Uiso 1 1 calc R B .
C436 C -0.0137(2) 0.60851(19) 0.08677(8) 0.0231(6) Uani 1 1 d D B .
C437 C -0.0707(2) 0.6101(2) 0.05043(9) 0.0295(7) Uani 1 1 d D . .
F34A F -0.0143(2) 0.6380(3) 0.02666(7) 0.0803(14) Uani 0.858(3) 1 d PD B 1
F35A F -0.1093(3) 0.53043(18) 0.04059(8) 0.0615(10) Uani 0.858(3) 1 d PD B 1
F36A F -0.1563(2) 0.6620(2) 0.04879(7) 0.0493(8) Uani 0.858(3) 1 d PD B 1
F34B F -0.1637(12) 0.5836(12) 0.0452(5) 0.0803(14) Uani 0.142(3) 1 d PD B 2
F36B F -0.0228(12) 0.5585(10) 0.0280(4) 0.0493(8) Uani 0.142(3) 1 d PD B 2
F35B F -0.0758(14) 0.6909(9) 0.0361(5) 0.0615(10) Uani 0.142(3) 1 d PD B 2
C438 C 0.0955(2) 0.60943(19) 0.09178(8) 0.0202(6) Uani 1 1 d . . .
H438 H 0.1328 0.6115 0.0718 0.024 Uiso 1 1 calc R B .
C441 C 0.2939(2) 0.72930(18) 0.12864(7) 0.0174(5) Uani 1 1 d . C .
C442 C 0.2969(2) 0.78317(19) 0.15856(8) 0.0194(5) Uani 1 1 d . . .
H442 H 0.2951 0.7554 0.1808 0.023 Uiso 1 1 calc R . .
C443 C 0.3024(2) 0.87603(19) 0.15687(8) 0.0207(5) Uani 1 1 d . C .
C444 C 0.3068(3) 0.9289(2) 0.19004(9) 0.0267(6) Uani 1 1 d . . .
F41A F 0.3725(3) 0.8912(2) 0.21645(8) 0.0644(10) Uani 0.853(3) 1 d PD C 1
F42A F 0.2166(2) 0.9312(2) 0.20345(8) 0.0569(9) Uani 0.853(3) 1 d PD C 1
F43A F 0.3406(4) 1.01071(19) 0.18749(8) 0.0703(12) Uani 0.853(3) 1 d PD C 1
F41B F 0.2408(14) 1.0018(11) 0.1843(4) 0.0644(10) Uani 0.147(3) 1 d PD C 2
F42B F 0.3934(13) 0.9578(12) 0.1995(4) 0.0569(9) Uani 0.147(3) 1 d PD C 2
F43B F 0.2814(15) 0.8928(10) 0.2157(4) 0.0703(12) Uani 0.147(3) 1 d PD C 2
C445 C 0.3025(2) 0.91962(19) 0.12507(8) 0.0224(6) Uani 1 1 d . . .
H445 H 0.3066 0.9831 0.1240 0.027 Uiso 1 1 calc R C .
C446 C 0.2964(2) 0.86796(19) 0.09470(7) 0.0203(5) Uani 1 1 d . C .
C447 C 0.2968(3) 0.9132(2) 0.05982(8) 0.0279(7) Uani 1 1 d . . .
F44 F 0.2575(2) 0.99562(14) 0.05939(6) 0.0612(8) Uani 1 1 d . C .
F45 F 0.3921(2) 0.9220(2) 0.05041(7) 0.0776(10) Uani 1 1 d . C .
F46 F 0.2417(2) 0.86951(14) 0.03392(5) 0.0533(7) Uani 1 1 d . C .
C448 C 0.2930(2) 0.77512(19) 0.09665(8) 0.0196(5) Uani 1 1 d . . .
H448 H 0.2899 0.7414 0.0755 0.023 Uiso 1 1 calc R C .

loop_
_atom_site_aniso_label
_atom_site_aniso_U_11
_atom_site_aniso_U_22
_atom_site_aniso_U_33
_atom_site_aniso_U_23
_atom_site_aniso_U_13
_atom_site_aniso_U_12
Pt1 0.01503(5) 0.01673(5) 0.01441(5) 0.00113(4) 0.00172(3) -0.00030(4)
Si1 0.0144(3) 0.0176(3) 0.0154(3) 0.0011(3) 0.0018(3) 0.0001(3)
P1 0.0157(3) 0.0175(3) 0.0148(3) 0.0000(2) 0.0031(3) -0.0006(2)
C11 0.0215(14) 0.0188(13) 0.0145(13) 0.0005(10) 0.0021(10) 0.0016(10)
C12 0.0257(15) 0.0233(14) 0.0215(15) 0.0031(11) 0.0047(12) -0.0021(11)
C13 0.0356(18) 0.0246(15) 0.0200(15) 0.0060(11) 0.0048(13) 0.0015(12)
C14 0.0285(16) 0.0269(15) 0.0194(15) 0.0043(11) -0.0004(12) 0.0063(12)
C15 0.0219(15) 0.0242(14) 0.0184(14) -0.0002(11) 0.0008(11) 0.0024(11)
C16 0.0220(14) 0.0193(13) 0.0134(13) -0.0012(10) 0.0023(10) 0.0016(10)
C111 0.0192(13) 0.0225(14) 0.0201(14) -0.0006(11) 0.0055(11) -0.0012(11)
C112 0.0296(17) 0.0300(16) 0.0321(18) -0.0046(13) 0.0149(14) -0.0060(13)
C113 0.0279(16) 0.0264(15) 0.0212(15) -0.0066(12) 0.0071(12) -0.0021(12)
C121 0.0199(14) 0.0223(13) 0.0187(14) 0.0010(10) 0.0045(11) -0.0047(11)
C122 0.0275(16) 0.0259(16) 0.045(2) -0.0113(14) 0.0058(14) -0.0043(13)
C123 0.0199(15) 0.0331(17) 0.0271(17) 0.0037(13) 0.0006(12) -0.0055(12)
P2 0.0202(3) 0.0168(3) 0.0197(4) 0.0032(3) 0.0013(3) -0.0012(3)
C21 0.0208(14) 0.0203(13) 0.0196(14) -0.0012(11) 0.0047(11) -0.0044(10)
C22 0.0293(16) 0.0185(14) 0.0279(16) 0.0013(11) 0.0038(12) -0.0021(11)
C23 0.0352(18) 0.0227(14) 0.0280(17) -0.0056(12) 0.0045(14) -0.0059(12)
C24 0.0316(17) 0.0310(16) 0.0224(16) -0.0030(12) -0.0011(13) -0.0074(13)
C25 0.0208(14) 0.0260(14) 0.0217(15) 0.0000(11) 0.0006(12) -0.0029(11)
C26 0.0159(13) 0.0202(13) 0.0204(14) 0.0011(10) 0.0038(11) -0.0030(10)
C211 0.0284(16) 0.0218(14) 0.0258(16) 0.0063(12) 0.0057(13) -0.0043(12)
C212 0.0255(16) 0.0321(17) 0.0345(19) 0.0085(14) 0.0081(14) -0.0030(13)
C213 0.039(2) 0.0248(16) 0.039(2) 0.0081(14) 0.0107(16) -0.0069(14)
C221 0.0261(16) 0.0197(14) 0.0348(18) 0.0066(12) 0.0000(13) 0.0026(11)
C222 0.0254(17) 0.0349(18) 0.049(2) 0.0118(16) 0.0039(15) 0.0080(14)
C223 0.038(2) 0.0271(17) 0.042(2) 0.0097(14) -0.0111(16) 0.0019(14)
P3 0.0195(4) 0.0213(3) 0.0157(3) -0.0011(3) 0.0047(3) 0.0003(3)
C31 0.0184(14) 0.0188(13) 0.0233(15) 0.0027(11) 0.0042(11) 0.0004(10)
C32 0.0243(15) 0.0281(15) 0.0221(15) 0.0000(12) 0.0067(12) 0.0036(12)
C33 0.0192(15) 0.0286(15) 0.0372(19) 0.0054(13) 0.0116(13) 0.0030(12)
C34 0.0182(14) 0.0253(14) 0.0319(17) 0.0047(12) 0.0020(12) 0.0006(11)
C35 0.0202(14) 0.0249(15) 0.0235(15) 0.0031(11) 0.0014(11) 0.0013(11)
C36 0.0177(13) 0.0189(12) 0.0197(14) 0.0043(10) 0.0039(11) 0.0011(10)
C311 0.0248(15) 0.0200(13) 0.0267(16) -0.0042(11) 0.0067(12) 0.0010(11)
C312 0.0323(17) 0.0197(14) 0.0320(17) 0.0022(12) 0.0074(13) 0.0027(12)
C313 0.042(2) 0.0269(16) 0.037(2) -0.0070(14) 0.0138(16) 0.0032(14)
C321 0.0260(16) 0.0337(17) 0.0208(15) -0.0035(12) 0.0048(12) 0.0007(13)
C322 0.042(2) 0.0411(19) 0.0179(15) 0.0048(13) 0.0035(14) -0.0036(15)
C333 0.0322(18) 0.044(2) 0.0221(17) -0.0093(14) 0.0015(13) 0.0001(15)
C1S 0.0222(14) 0.0237(13) 0.0172(13) 0.0007(11) 0.0039(11) -0.0008(11)
C2S 0.0253(16) 0.0433(19) 0.0209(15) 0.0003(14) -0.0052(12) -0.0012(14)
N1S 0.0199(11) 0.0188(11) 0.0167(11) 0.0011(9) 0.0047(9) -0.0009(9)
B1 0.0184(14) 0.0186(14) 0.0137(14) 0.0011(11) 0.0020(11) -0.0018(11)
C411 0.0168(13) 0.0188(12) 0.0117(12) 0.0005(9) -0.0003(10) -0.0016(10)
C412 0.0172(13) 0.0218(13) 0.0144(13) -0.0006(10) 0.0025(10) -0.0038(10)
C413 0.0211(14) 0.0194(13) 0.0135(13) -0.0019(10) 0.0011(10) -0.0025(10)
C414 0.0283(16) 0.0252(15) 0.0199(15) -0.0036(11) 0.0051(12) -0.0042(12)
F11 0.0491(12) 0.0248(9) 0.0333(11) -0.0026(8) 0.0143(9) -0.0149(8)
F12 0.0755(17) 0.0374(12) 0.0488(14) -0.0034(11) -0.0383(13) -0.0112(12)
F13 0.0519(14) 0.0385(12) 0.0655(16) -0.0297(11) 0.0314(12) -0.0141(10)
C415 0.0227(14) 0.0193(13) 0.0166(14) 0.0004(10) 0.0045(11) 0.0005(10)
C416 0.0159(13) 0.0220(13) 0.0222(15) 0.0033(11) 0.0024(11) -0.0013(10)
C417 0.0230(16) 0.0294(16) 0.0337(18) 0.0013(13) 0.0087(13) -0.0039(12)
F14 0.0211(10) 0.0675(15) 0.0501(14) -0.0146(12) 0.0052(9) -0.0162(10)
F15 0.0370(13) 0.0537(14) 0.091(2) -0.0302(14) 0.0408(13) -0.0141(11)
F16 0.0310(12) 0.0709(17) 0.093(2) 0.0535(15) 0.0126(13) -0.0091(11)
C418 0.0202(14) 0.0181(12) 0.0180(14) -0.0006(10) 0.0012(11) -0.0016(10)
C421 0.0204(14) 0.0185(13) 0.0155(13) -0.0003(10) 0.0034(11) 0.0013(10)
C422 0.0238(15) 0.0189(13) 0.0189(14) -0.0014(10) 0.0036(11) -0.0002(11)
C423 0.0302(16) 0.0174(13) 0.0201(15) 0.0006(10) 0.0064(12) 0.0012(11)
C424 0.0392(18) 0.0221(15) 0.0291(17) 0.0040(13) 0.0053(14) -0.0021(13)
F21A 0.069(2) 0.0453(16) 0.132(3) 0.0373(18) 0.064(2) 0.0073(14)
F22A 0.103(2) 0.0262(12) 0.0342(14) -0.0083(10) 0.0204(14) -0.0276(13)
F23A 0.103(3) 0.0466(16) 0.0394(15) 0.0264(12) -0.0215(15) -0.0335(16)
F21B 0.069(2) 0.0453(16) 0.132(3) 0.0373(18) 0.064(2) 0.0073(14)
F22B 0.103(2) 0.0262(12) 0.0342(14) -0.0083(10) 0.0204(14) -0.0276(13)
F23B 0.103(3) 0.0466(16) 0.0394(15) 0.0264(12) -0.0215(15) -0.0335(16)
C425 0.0332(17) 0.0228(14) 0.0136(14) 0.0028(10) 0.0015(12) 0.0050(12)
C426 0.0241(15) 0.0216(13) 0.0152(13) -0.0013(10) 0.0002(11) 0.0005(11)
C427 0.0316(17) 0.0272(15) 0.0170(14) 0.0022(11) -0.0022(12) -0.0016(12)
F24 0.0436(13) 0.0511(13) 0.0342(12) -0.0221(10) -0.0020(9) 0.0012(10)
F25 0.0294(10) 0.0376(11) 0.0326(11) -0.0018(8) -0.0066(8) 0.0030(8)
F26 0.0422(12) 0.0462(12) 0.0375(12) 0.0181(10) -0.0129(10) -0.0192(10)
C428 0.0218(14) 0.0226(14) 0.0158(13) 0.0024(10) 0.0038(11) -0.0008(11)
C431 0.0200(13) 0.0168(12) 0.0177(13) 0.0000(10) 0.0028(11) -0.0017(10)
C432 0.0243(15) 0.0178(12) 0.0207(14) -0.0013(10) 0.0042(11) 0.0005(10)
C433 0.0227(15) 0.0195(13) 0.0280(16) 0.0033(11) 0.0121(12) 0.0002(11)
C434 0.0291(17) 0.0327(17) 0.0313(18) 0.0040(13) 0.0158(14) 0.0036(13)
F31A 0.078(2) 0.0620(18) 0.0611(18) 0.0400(14) 0.0476(16) 0.0349(15)
F32A 0.093(2) 0.0606(17) 0.0559(18) -0.0282(14) 0.0525(17) -0.0279(16)
F33A 0.0306(13) 0.100(2) 0.0533(17) 0.0074(16) 0.0247(12) 0.0025(14)
F31B 0.078(2) 0.0620(18) 0.0611(18) 0.0400(14) 0.0476(16) 0.0349(15)
F32B 0.093(2) 0.0606(17) 0.0559(18) -0.0282(14) 0.0525(17) -0.0279(16)
F33B 0.0306(13) 0.100(2) 0.0533(17) 0.0074(16) 0.0247(12) 0.0025(14)
C435 0.0204(14) 0.0242(14) 0.0295(16) 0.0027(12) 0.0060(12) -0.0005(11)
C436 0.0197(14) 0.0227(14) 0.0268(16) 0.0039(11) 0.0028(12) -0.0015(11)
C437 0.0207(15) 0.0357(18) 0.0311(18) 0.0028(13) -0.0016(13) -0.0006(12)
F34A 0.0279(14) 0.183(4) 0.0283(15) 0.038(2) -0.0044(11) -0.029(2)
F35A 0.092(3) 0.0364(15) 0.0470(17) -0.0079(12) -0.0312(17) -0.0062(15)
F36A 0.0474(16) 0.0579(17) 0.0382(15) -0.0068(13) -0.0135(12) 0.0273(13)
F34B 0.0279(14) 0.183(4) 0.0283(15) 0.038(2) -0.0044(11) -0.029(2)
F36B 0.0474(16) 0.0579(17) 0.0382(15) -0.0068(13) -0.0135(12) 0.0273(13)
F35B 0.092(3) 0.0364(15) 0.0470(17) -0.0079(12) -0.0312(17) -0.0062(15)
C438 0.0178(13) 0.0227(14) 0.0205(14) 0.0023(10) 0.0044(11) -0.0009(10)
C441 0.0135(12) 0.0204(13) 0.0180(14) 0.0004(10) 0.0006(10) 0.0000(10)
C442 0.0176(13) 0.0233(14) 0.0173(14) 0.0001(10) 0.0019(11) -0.0029(10)
C443 0.0190(13) 0.0214(13) 0.0215(14) -0.0051(11) 0.0014(11) -0.0022(11)
C444 0.0305(17) 0.0244(15) 0.0255(16) -0.0055(12) 0.0040(13) -0.0046(12)
F41A 0.087(2) 0.0581(19) 0.0390(16) -0.0255(14) -0.0318(16) 0.0239(17)
F42A 0.0416(16) 0.086(2) 0.0466(18) -0.0403(17) 0.0205(13) -0.0143(15)
F43A 0.150(4) 0.0323(15) 0.0346(16) -0.0189(12) 0.0377(19) -0.0487(19)
F41B 0.087(2) 0.0581(19) 0.0390(16) -0.0255(14) -0.0318(16) 0.0239(17)
F42B 0.0416(16) 0.086(2) 0.0466(18) -0.0403(17) 0.0205(13) -0.0143(15)
F43B 0.150(4) 0.0323(15) 0.0346(16) -0.0189(12) 0.0377(19) -0.0487(19)
C445 0.0206(14) 0.0187(13) 0.0277(16) -0.0010(11) 0.0022(12) -0.0018(11)
C446 0.0204(13) 0.0212(13) 0.0192(14) 0.0018(11) 0.0014(10) -0.0006(11)
C447 0.0388(19) 0.0244(15) 0.0199(15) 0.0026(12) 0.0003(13) 0.0002(13)
F44 0.126(2) 0.0263(11) 0.0295(12) 0.0075(9) 0.0015(14) 0.0202(13)
F45 0.0505(16) 0.128(3) 0.0570(17) 0.0553(18) 0.0180(13) -0.0009(16)
F46 0.097(2) 0.0355(12) 0.0227(10) 0.0040(9) -0.0120(11) -0.0148(12)
C448 0.0197(14) 0.0222(13) 0.0165(14) -0.0020(10) 0.0005(11) -0.0012(10)

loop_
_atom_type_symbol
_atom_type_description
_atom_type_scat_dispersion_real
_atom_type_scat_dispersion_imag
_atom_type_scat_source
C C 0.0033 0.0016 'International Tables Vol C Tables 4.2.6.8 and 6.1.1.4'
H H 0.0000 0.0000 'International Tables Vol C Tables 4.2.6.8 and 6.1.1.4'
B B 0.0013 0.0007 'International Tables Vol C Tables 4.2.6.8 and 6.1.1.4'
N N 0.0061 0.0033 'International Tables Vol C Tables 4.2.6.8 and 6.1.1.4'
F F 0.0171 0.0103 'International Tables Vol C Tables 4.2.6.8 and 6.1.1.4'
Si Si 0.0817 0.0704 'International Tables Vol C Tables 4.2.6.8 and 6.1.1.4'
P P 0.1023 0.0942 'International Tables Vol C Tables 4.2.6.8 and 6.1.1.4'
Pt Pt -1.7033 8.3905 'International Tables Vol C Tables 4.2.6.8 and 6.1.1.4'

loop_
_geom_angle_atom_site_label_1
_geom_angle_atom_site_label_2
_geom_angle_atom_site_label_3
_geom_angle
N1S Pt1 Si1 179.66(7)
N1S Pt1 P1 96.92(6)
Si1 Pt1 P1 83.00(3)
N1S Pt1 P3 97.09(6)
Si1 Pt1 P3 83.24(3)
P1 Pt1 P3 118.14(3)
N1S Pt1 P2 97.12(6)
Si1 Pt1 P2 82.63(3)
P1 Pt1 P2 119.28(3)
P3 Pt1 P2 118.14(3)
C16 Si1 C36 111.19(12)
C16 Si1 C26 109.32(12)
C36 Si1 C26 110.87(12)
C16 Si1 Pt1 108.94(9)
C36 Si1 Pt1 107.90(9)
C26 Si1 Pt1 108.55(9)
C11 P1 C121 104.83(13)
C11 P1 C111 103.22(13)
C121 P1 C111 101.88(13)
C11 P1 Pt1 107.64(9)
C121 P1 Pt1 118.70(10)
C111 P1 Pt1 118.79(9)
C12 C11 C16 120.0(3)
C12 C11 P1 123.5(2)
C16 C11 P1 116.5(2)
C13 C12 C11 119.8(3)
C14 C13 C12 120.8(3)
C13 C14 C15 119.9(3)
C14 C15 C16 120.8(3)
C15 C16 C11 118.7(3)
C15 C16 Si1 123.8(2)
C11 C16 Si1 117.4(2)
C113 C111 C112 108.9(2)
C113 C111 P1 110.6(2)
C112 C111 P1 116.0(2)
C122 C121 C123 110.2(3)
C122 C121 P1 112.8(2)
C123 C121 P1 111.2(2)
C21 P2 C221 106.24(14)
C21 P2 C211 101.59(14)
C221 P2 C211 100.90(14)
C21 P2 Pt1 106.75(9)
C221 P2 Pt1 117.92(10)
C211 P2 Pt1 121.49(10)
C22 C21 C26 119.5(3)
C22 C21 P2 124.5(2)
C26 C21 P2 116.0(2)
C23 C22 C21 120.7(3)
C24 C23 C22 119.9(3)
C23 C24 C25 120.3(3)
C24 C25 C26 120.7(3)
C25 C26 C21 118.8(3)
C25 C26 Si1 123.4(2)
C21 C26 Si1 117.3(2)
C212 C211 C213 108.7(3)
C212 C211 P2 111.8(2)
C213 C211 P2 114.1(2)
C222 C221 C223 110.8(3)
C222 C221 P2 112.4(2)
C223 C221 P2 111.0(2)
C31 P3 C321 106.54(14)
C31 P3 C311 101.23(13)
C321 P3 C311 101.61(14)
C31 P3 Pt1 106.31(10)
C321 P3 Pt1 117.50(11)
C311 P3 Pt1 121.74(10)
C32 C31 C36 120.1(3)
C32 C31 P3 123.6(2)
C36 C31 P3 116.2(2)
C33 C32 C31 119.5(3)
C34 C33 C32 120.7(3)
C33 C34 C35 119.9(3)
C34 C35 C36 120.9(3)
C35 C36 C31 118.8(3)
C35 C36 Si1 122.8(2)
C31 C36 Si1 118.0(2)
C312 C311 C313 108.3(3)
C312 C311 P3 111.0(2)
C313 C311 P3 115.1(2)
C322 C321 C333 110.5(3)
C322 C321 P3 111.8(2)
C333 C321 P3 111.2(2)
N1S C1S C2S 178.3(3)
C1S N1S Pt1 177.2(2)
C411 B1 C441 111.7(2)
C411 B1 C431 113.4(2)
C441 B1 C431 103.3(2)
C411 B1 C421 103.1(2)
C441 B1 C421 112.6(2)
C431 B1 C421 112.9(2)
C412 C411 C418 115.5(2)
C412 C411 B1 122.9(2)
C418 C411 B1 121.2(2)
C413 C412 C411 122.0(3)
C415 C413 C412 121.3(2)
C415 C413 C414 120.4(2)
C412 C413 C414 118.3(2)
F12 C414 F11 106.3(3)
F12 C414 F13 107.2(3)
F11 C414 F13 105.4(2)
F12 C414 C413 112.2(2)
F11 C414 C413 111.8(2)
F13 C414 C413 113.4(2)
C416 C415 C413 117.5(3)
C415 C416 C418 121.1(3)
C415 C416 C417 119.8(3)
C418 C416 C417 119.1(3)
F16 C417 F15 107.1(3)
F16 C417 F14 105.8(3)
F15 C417 F14 105.9(3)
F16 C417 C416 111.8(3)
F15 C417 C416 113.4(3)
F14 C417 C416 112.3(3)
C416 C418 C411 122.5(3)
C422 C421 C428 115.5(3)
C422 C421 B1 122.5(2)
C428 C421 B1 121.7(2)
C423 C422 C421 122.4(3)
C425 C423 C422 120.8(3)
C425 C423 C424 120.0(3)
C422 C423 C424 119.2(3)
F22B C424 F21B 105.4(14)
F22B C424 F22A 126.5(12)
F21B C424 F22A 54.4(10)
F22B C424 F21A 52.8(9)
F21B C424 F21A 138.5(12)
F22A C424 F21A 106.4(3)
F22B C424 F23A 52.4(9)
F21B C424 F23A 58.4(10)
F22A C424 F23A 106.4(3)
F21A C424 F23A 104.1(3)
F22B C424 F23B 101.3(14)
F21B C424 F23B 107.7(13)
F22A C424 F23B 55.6(9)
F21A C424 F23B 55.1(9)
F23A C424 F23B 134.2(11)
F22B C424 C423 120.3(12)
F21B C424 C423 109.1(12)
F22A C424 C423 113.2(3)
F21A C424 C423 112.4(3)
F23A C424 C423 113.6(3)
F23B C424 C423 112.1(11)
C423 C425 C426 117.9(3)
C428 C426 C425 121.0(3)
C428 C426 C427 120.7(3)
C425 C426 C427 118.3(3)
F26 C427 F24 107.6(3)
F26 C427 F25 105.2(3)
F24 C427 F25 105.3(2)
F26 C427 C426 113.1(2)
F24 C427 C426 112.2(3)
F25 C427 C426 112.8(2)
C426 C428 C421 122.4(3)
C438 C431 C432 115.7(3)
C438 C431 B1 120.9(2)
C432 C431 B1 123.0(2)
C433 C432 C431 122.3(3)
C435 C433 C432 120.8(3)
C435 C433 C434 120.7(3)
C432 C433 C434 118.6(3)
F32B C434 F31A 54.4(10)
F32B C434 F32A 134.7(17)
F31A C434 F32A 108.3(3)
F32B C434 F33A 55.0(10)
F31A C434 F33A 105.7(3)
F32A C434 F33A 104.3(3)
F32B C434 F31B 100.8(17)
F31A C434 F31B 126.0(17)
F32A C434 F31B 52.0(9)
F33A C434 F31B 53.1(9)
F32B C434 F33B 106.4(17)
F31A C434 F33B 56.2(10)
F32A C434 F33B 56.0(10)
F33A C434 F33B 133.9(16)
F31B C434 F33B 100.3(16)
F32B C434 C433 113.4(17)
F31A C434 C433 112.9(3)
F32A C434 C433 111.8(3)
F33A C434 C433 113.2(3)
F31B C434 C433 121.1(17)
F33B C434 C433 112.9(16)
C433 C435 C436 118.0(3)
C435 C436 C438 120.9(3)
C435 C436 C437 118.7(3)
C438 C436 C437 120.4(3)
F34B C437 F34A 126.2(8)
F34B C437 F35B 102.7(10)
F34A C437 F35B 54.6(7)
F34B C437 F35A 49.7(8)
F34A C437 F35A 108.0(4)
F35B C437 F35A 134.4(7)
F34B C437 F36A 54.1(8)
F34A C437 F36A 107.7(3)
F35B C437 F36A 56.8(8)
F35A C437 F36A 103.1(3)
F34B C437 F36B 102.3(10)
F34A C437 F36B 53.6(7)
F35B C437 F36B 105.1(10)
F35A C437 F36B 59.4(7)
F36A C437 F36B 136.9(7)
F34B C437 C436 120.0(8)
F34A C437 C436 113.8(3)
F35B C437 C436 113.4(7)
F35A C437 C436 112.1(3)
F36A C437 C436 111.4(3)
F36B C437 C436 111.7(7)
C436 C438 C431 122.4(3)
C442 C441 C448 115.6(3)
C442 C441 B1 122.2(2)
C448 C441 B1 121.9(2)
C443 C442 C441 122.2(3)
C445 C443 C442 121.1(3)
C445 C443 C444 119.8(3)
C442 C443 C444 119.1(3)
F43B C444 F42B 104.0(12)
F43B C444 F43A 127.4(8)
F42B C444 F43A 52.1(8)
F43B C444 F42A 50.2(9)
F42B C444 F42A 133.8(8)
F43A C444 F42A 108.7(3)
F43B C444 F41A 53.8(9)
F42B C444 F41A 56.9(9)
F43A C444 F41A 105.0(3)
F42A C444 F41A 102.7(3)
F43B C444 F41B 105.3(12)
F42B C444 F41B 107.0(11)
F43A C444 F41B 56.9(7)
F42A C444 F41B 59.4(8)
F41A C444 F41B 139.5(7)
F43B C444 C443 118.2(8)
F42B C444 C443 112.9(8)
F43A C444 C443 114.4(3)
F42A C444 C443 113.3(3)
F41A C444 C443 111.9(3)
F41B C444 C443 108.6(7)
C443 C445 C446 118.0(3)
C448 C446 C445 120.5(3)
C448 C446 C447 120.1(3)
C445 C446 C447 119.3(3)
F46 C447 F45 106.1(3)
F46 C447 F44 106.1(3)
F45 C447 F44 105.5(3)
F46 C447 C446 113.0(3)
F45 C447 C446 112.6(3)
F44 C447 C446 112.9(3)
C446 C448 C441 122.5(3)

loop_
_geom_bond_atom_site_label_1
_geom_bond_atom_site_label_2
_geom_bond_distance
Pt1 N1S 2.175(2)
Pt1 Si1 2.2845(7)
Pt1 P1 2.3856(7)
Pt1 P3 2.3929(7)
Pt1 P2 2.3942(7)
Si1 C16 1.883(3)
Si1 C36 1.884(3)
Si1 C26 1.884(3)
P1 C11 1.834(3)
P1 C121 1.863(3)
P1 C111 1.872(3)
C11 C12 1.403(4)
C11 C16 1.408(4)
C12 C13 1.391(4)
C13 C14 1.378(5)
C14 C15 1.393(4)
C15 C16 1.405(4)
C111 C113 1.530(4)
C111 C112 1.533(4)
C121 C122 1.525(4)
C121 C123 1.533(4)
P2 C21 1.829(3)
P2 C221 1.865(3)
P2 C211 1.875(3)
C21 C22 1.400(4)
C21 C26 1.414(4)
C22 C23 1.388(4)
C23 C24 1.384(5)
C24 C25 1.392(4)
C25 C26 1.399(4)
C211 C212 1.530(4)
C211 C213 1.537(4)
C221 C222 1.528(5)
C221 C223 1.532(5)
P3 C31 1.831(3)
P3 C321 1.857(3)
P3 C311 1.872(3)
C31 C32 1.405(4)
C31 C36 1.405(4)
C32 C33 1.394(4)
C33 C34 1.381(5)
C34 C35 1.390(4)
C35 C36 1.402(4)
C311 C312 1.534(4)
C311 C313 1.535(4)
C321 C322 1.522(5)
C321 C333 1.540(4)
C1S N1S 1.136(4)
C1S C2S 1.458(4)
B1 C411 1.636(4)
B1 C441 1.638(4)
B1 C431 1.638(4)
B1 C421 1.639(4)
C411 C412 1.398(4)
C411 C418 1.407(4)
C412 C413 1.396(4)
C413 C415 1.387(4)
C413 C414 1.500(4)
C414 F12 1.321(4)
C414 F11 1.336(3)
C414 F13 1.343(3)
C415 C416 1.386(4)
C416 C418 1.387(4)
C416 C417 1.498(4)
C417 F16 1.325(4)
C417 F15 1.325(4)
C417 F14 1.339(4)
C421 C422 1.401(4)
C421 C428 1.404(4)
C422 C423 1.392(4)
C423 C425 1.387(4)
C423 C424 1.496(4)
C424 F22B 1.20(2)
C424 F21B 1.31(2)
C424 F22A 1.318(4)
C424 F21A 1.327(4)
C424 F23A 1.329(4)
C424 F23B 1.38(2)
C425 C426 1.392(4)
C426 C428 1.386(4)
C426 C427 1.502(4)
C427 F26 1.333(3)
C427 F24 1.339(3)
C427 F25 1.344(3)
C431 C438 1.398(4)
C431 C432 1.404(4)
C432 C433 1.397(4)
C433 C435 1.389(4)
C433 C434 1.496(4)
C434 F32B 1.30(3)
C434 F31A 1.313(4)
C434 F32A 1.326(4)
C434 F33A 1.334(4)
C434 F31B 1.34(3)
C434 F33B 1.37(3)
C435 C436 1.389(4)
C436 C438 1.395(4)
C436 C437 1.496(4)
C437 F34B 1.253(15)
C437 F34A 1.296(4)
C437 F35B 1.324(15)
C437 F35A 1.327(4)
C437 F36A 1.341(4)
C437 F36B 1.352(14)
C441 C442 1.397(4)
C441 C448 1.402(4)
C442 C443 1.391(4)
C443 C445 1.381(4)
C443 C444 1.491(4)
C444 F43B 1.199(16)
C444 F42B 1.211(17)
C444 F43A 1.304(4)
C444 F42A 1.321(4)
C444 F41A 1.363(4)
C444 F41B 1.382(16)
C445 C446 1.390(4)
C446 C448 1.390(4)
C446 C447 1.497(4)
C447 F46 1.323(4)
C447 F45 1.323(4)
C447 F44 1.330(4)
